data_7134967
loop_
_publ_author_name
'Szathm&#xe1;ri, Bal&#xe1;zs'
'Holczbauer, Tam&#xe1;s'
'Balterer, Bence'
'Domj&#xe1;n, Attila'
'Volk, Bal&#xe1;zs'
'Kov&#xe1;cs, Ilona'
'Kelemen, Zsolt'

_publ_section_title
;
 Synthesis and characterization of the first neutral hexacoordinated
 silole complexes.
;
_journal_issue 82
_journal_name_full 'Chemical communications (Cambridge, England)'
_journal_page_first 16042
_journal_page_last 16045
_journal_paper_doi 10.1039/d5cc04234h
_journal_volume 61
_journal_year 2025
_chemical_formula_moiety 'C38 H42 O2 Si3'
_chemical_formula_sum 'C38 H42 O2 Si3'
_chemical_formula_weight 614.98
_space_group_crystal_system triclinic
_space_group_IT_number 2
_space_group_name_Hall '-P 1'
_space_group_name_H-M_alt 'P -1'
_atom_sites_solution_hydrogens geom
_atom_sites_solution_primary direct
_atom_sites_solution_secondary direct
_audit_creation_method SHELXL-2018/3
_audit_update_record
;
2025-07-15 deposited with the CCDC.	2025-09-09 downloaded from the CCDC.
;
_cell_angle_alpha 78.610(5)
_cell_angle_beta 82.780(6)
_cell_angle_gamma 76.832(5)
_cell_formula_units_Z 2
_cell_length_a 9.5424(8)
_cell_length_b 10.5382(8)
_cell_length_c 18.3347(11)
_cell_measurement_reflns_used 88702
_cell_measurement_temperature 143(2)
_cell_measurement_theta_max 27.495
_cell_measurement_theta_min 3.025
_cell_volume 1753.6(2)
_computing_cell_refinement 'Crystal Clear V.1.4.1 (Rigaku/MSC, 2007)'
_computing_data_collection 'Crystal Clear V.1.4.1 (Rigaku/MSC, 2007)'
_computing_data_reduction 'Crystal Clear V.1.4.1 (Rigaku/MSC, 2007)'
_computing_molecular_graphics
;
PLATON (Spek, 2009)
Olex2 1.3 (Dolomanov et al., 2009)
;
_computing_publication_material
;
PLATON (Spek, 2009)
Olex2 1.3 (Dolomanov et al., 2009)
# Spek, A. L. (2009). Acta Cryst. D65, 148--155
;
_computing_structure_refinement 'SHELXL-2018/3 (Sheldrick, 2018)'
_computing_structure_solution 'SHELXT 2018/2 (Sheldrick, 2018)'
_diffrn_ambient_temperature 143(2)
_diffrn_detector_area_resol_mean 10.0000
_diffrn_measured_fraction_theta_full 0.998
_diffrn_measured_fraction_theta_max 0.998
_diffrn_measurement_device_type 'Rigaku RAXIS-RAPID II'
_diffrn_measurement_method dtprofit.ref
_diffrn_radiation_detector RX
_diffrn_radiation_type MoK\a
_diffrn_radiation_wavelength 0.71075
_diffrn_reflns_av_R_equivalents 0.0297
_diffrn_reflns_av_unetI/netI 0.0129
_diffrn_reflns_Laue_measured_fraction_full 0.998
_diffrn_reflns_Laue_measured_fraction_max 0.998
_diffrn_reflns_limit_h_max 12
_diffrn_reflns_limit_h_min -12
_diffrn_reflns_limit_k_max 13
_diffrn_reflns_limit_k_min -13
_diffrn_reflns_limit_l_max 23
_diffrn_reflns_limit_l_min -23
_diffrn_reflns_number 103452
_diffrn_reflns_point_group_measured_fraction_full 0.998
_diffrn_reflns_point_group_measured_fraction_max 0.998
_diffrn_reflns_theta_full 25.242
_diffrn_reflns_theta_max 27.542
_diffrn_reflns_theta_min 3.028
_diffrn_source 'Sealed Tube'
_exptl_absorpt_coefficient_mu 0.166
_exptl_absorpt_correction_T_max 0.959400
_exptl_absorpt_correction_T_min 0.946428
_exptl_absorpt_correction_type numerical
_exptl_absorpt_process_details
;
T.Higashi, Numerical Absorption Correction, NUMABS, 2002
T.Higashi, Empirical Absorption Correction, 2001
;
_exptl_crystal_colour colourless
_exptl_crystal_density_diffrn 1.165
_exptl_crystal_description chunk
_exptl_crystal_F_000 656
_exptl_crystal_size_max 0.550
_exptl_crystal_size_mid 0.550
_exptl_crystal_size_min 0.400
_refine_diff_density_max 0.389
_refine_diff_density_min -0.152
_refine_diff_density_rms 0.053
_refine_ls_extinction_method none
_refine_ls_goodness_of_fit_ref 1.152
_refine_ls_hydrogen_treatment constr
_refine_ls_matrix_type full
_refine_ls_number_parameters 395
_refine_ls_number_reflns 8093
_refine_ls_number_restraints 0
_refine_ls_restrained_S_all 1.152
_refine_ls_R_factor_all 0.0486
_refine_ls_R_factor_gt 0.0441
_refine_ls_shift/su_max 0.001
_refine_ls_shift/su_mean 0.000
_refine_ls_structure_factor_coef Fsqd
_refine_ls_weighting_details 'w=1/[\s^2^(Fo^2^)+(0.0411P)^2^+0.7586P] where P=(Fo^2^+2Fc^2^)/3'
_refine_ls_weighting_scheme calc
_refine_ls_wR_factor_gt 0.0984
_refine_ls_wR_factor_ref 0.1006
_reflns_Friedel_coverage 0.000
_reflns_number_gt 7601
_reflns_number_total 8093
_reflns_threshold_expression 'I > 2\s(I)'
_cod_data_source_file d5cc04234h3.cif
_cod_data_source_block shelx_CCDC1
_cod_depositor_comments 'Adding full bibliography for 7134962--7134969.cif.'
_cod_database_code 7134967
_shelx_shelxl_version_number 2018/3
_shelx_space_group_comment
;
The symmetry employed for this shelxl refinement is uniquely defined
by the following loop, which should always be used as a source of
symmetry information in preference to the above space-group names.
They are only intended as comments.
;
_shelx_estimated_absorpt_t_max 0.936
_shelx_estimated_absorpt_t_min 0.914
_olex2_refinement_description
;
1.a Aromatic/amide H refined with riding coordinates:
 C7(H7), C10(H10), C11(H11), C12(H12), C13(H13), C14(H14), C16(H16), C17(H17),
 C18(H18), C19(H19), C20(H20), C25(H25), C26(H26), C27(H27), C28(H28), C29(H29),
  C31(H31), C32(H32), C33(H33), C34(H34), C35(H35)
1.b Idealised Me refined as rotating group:
 C5(H5A,H5B,H5C), C21(H21A,H21B,H21C), C22(H22A,H22B,H22C), C23(H23A,H23B,
 H23C), C36(H36A,H36B,H36C), C37(H37A,H37B,H37C), C38(H38A,H38B,H38C)
;

loop_
_space_group_symop_operation_xyz
'x, y, z'
'-x, -y, -z'

loop_
_atom_site_label
_atom_site_type_symbol
_atom_site_fract_x
_atom_site_fract_y
_atom_site_fract_z
_atom_site_U_iso_or_equiv
_atom_site_adp_type
_atom_site_occupancy
_atom_site_site_symmetry_order
_atom_site_calc_flag
_atom_site_refinement_flags_posn
_atom_site_refinement_flags_adp
_atom_site_refinement_flags_occupancy
_atom_site_disorder_assembly
_atom_site_disorder_group
Si1 Si 1.00058(4) 0.89389(4) 0.30488(2) 0.02086(9) Uani 1 1 d . . . . .
Si2 Si 0.71735(4) 0.86727(4) 0.42539(2) 0.02597(10) Uani 1 1 d . . . . .
Si3 Si 1.25363(4) 0.77180(4) 0.18264(2) 0.02421(9) Uani 1 1 d . . . . .
O1 O 0.91855(11) 1.03088(9) 0.25161(6) 0.0260(2) Uani 1 1 d . . . . .
O2 O 0.57728(13) 1.02452(12) 0.11974(8) 0.0440(3) Uani 1 1 d . . . . .
C1 C 0.87156(15) 0.79768(13) 0.36169(7) 0.0223(3) Uani 1 1 d . . . . .
C2 C 0.91810(14) 0.67284(13) 0.34709(7) 0.0210(3) Uani 1 1 d . . . . .
C3 C 1.04885(14) 0.64938(13) 0.29102(7) 0.0207(3) Uani 1 1 d . . . . .
C4 C 1.10279(14) 0.75648(13) 0.25709(7) 0.0216(3) Uani 1 1 d . . . . .
C5 C 1.11826(18) 0.95670(16) 0.35595(9) 0.0319(3) Uani 1 1 d . . . . .
H5A H 1.060698 1.030151 0.379204 0.048 Uiso 1 1 calc R U . . .
H5B H 1.194869 0.987775 0.321018 0.048 Uiso 1 1 calc R U . . .
H5C H 1.161531 0.885441 0.394676 0.048 Uiso 1 1 calc R U . . .
C6 C 0.82282(15) 1.04675(14) 0.19980(8) 0.0242(3) Uani 1 1 d . . . . .
C7 C 0.80004(16) 0.94321(14) 0.17385(8) 0.0283(3) Uani 1 1 d . . . . .
H7 H 0.859227 0.859427 0.190635 0.034 Uiso 1 1 calc R U . . .
C8 C 0.69274(16) 0.94614(14) 0.12204(9) 0.0289(3) Uani 1 1 d . . . . .
C9 C 0.75875(15) 1.18904(14) 0.17691(8) 0.0236(3) Uani 1 1 d . . . . .
C10 C 0.72644(17) 1.27048(15) 0.23039(8) 0.0307(3) Uani 1 1 d . . . . .
H10 H 0.740501 1.233531 0.281221 0.037 Uiso 1 1 calc R U . . .
C11 C 0.67398(18) 1.40489(16) 0.21019(9) 0.0346(3) Uani 1 1 d . . . . .
H11 H 0.650613 1.459523 0.247311 0.041 Uiso 1 1 calc R U . . .
C12 C 0.65544(18) 1.45996(15) 0.13660(9) 0.0345(3) Uani 1 1 d . . . . .
H12 H 0.620544 1.552527 0.122739 0.041 Uiso 1 1 calc R U . . .
C13 C 0.6878(2) 1.37993(16) 0.08310(9) 0.0399(4) Uani 1 1 d . . . . .
H13 H 0.674788 1.417612 0.032260 0.048 Uiso 1 1 calc R U . . .
C14 C 0.73917(19) 1.24524(15) 0.10292(9) 0.0337(3) Uani 1 1 d . . . . .
H14 H 0.761152 1.190919 0.065652 0.040 Uiso 1 1 calc R U . . .
C15 C 0.73014(16) 0.84496(15) 0.07166(8) 0.0283(3) Uani 1 1 d . . . . .
C16 C 0.62470(17) 0.83222(15) 0.02912(9) 0.0312(3) Uani 1 1 d . . . . .
H16 H 0.529581 0.883654 0.034690 0.037 Uiso 1 1 calc R U . . .
C17 C 0.6569(2) 0.74561(17) -0.02110(9) 0.0376(4) Uani 1 1 d . . . . .
H17 H 0.584134 0.738049 -0.049960 0.045 Uiso 1 1 calc R U . . .
C18 C 0.7935(2) 0.67066(19) -0.02934(10) 0.0442(4) Uani 1 1 d . . . . .
H18 H 0.815281 0.610906 -0.063763 0.053 Uiso 1 1 calc R U . . .
C19 C 0.8994(2) 0.6818(2) 0.01230(13) 0.0564(5) Uani 1 1 d . . . . .
H19 H 0.994175 0.629879 0.006420 0.068 Uiso 1 1 calc R U . . .
C20 C 0.86785(19) 0.7685(2) 0.06260(11) 0.0456(4) Uani 1 1 d . . . . .
H20 H 0.941234 0.775625 0.091181 0.055 Uiso 1 1 calc R U . . .
C21 C 0.7654(2) 1.01151(18) 0.45349(11) 0.0445(4) Uani 1 1 d . . . . .
H21A H 0.780752 1.077161 0.408932 0.067 Uiso 1 1 calc R U . . .
H21B H 0.854053 0.981767 0.479357 0.067 Uiso 1 1 calc R U . . .
H21C H 0.686625 1.051448 0.486948 0.067 Uiso 1 1 calc R U . . .
C22 C 0.6802(2) 0.75147(18) 0.51292(9) 0.0402(4) Uani 1 1 d . . . . .
H22A H 0.764368 0.727886 0.542251 0.060 Uiso 1 1 calc R U . . .
H22B H 0.660872 0.671236 0.500387 0.060 Uiso 1 1 calc R U . . .
H22C H 0.595944 0.794371 0.542154 0.060 Uiso 1 1 calc R U . . .
C23 C 0.55327(19) 0.9298(2) 0.37301(11) 0.0471(5) Uani 1 1 d . . . . .
H23A H 0.511470 0.855169 0.368559 0.071 Uiso 1 1 calc R U . . .
H23B H 0.579658 0.975967 0.323072 0.071 Uiso 1 1 calc R U . . .
H23C H 0.482303 0.991121 0.399817 0.071 Uiso 1 1 calc R U . . .
C24 C 0.84744(15) 0.56172(14) 0.38327(8) 0.0235(3) Uani 1 1 d . . . . .
C25 C 0.70360(17) 0.56834(16) 0.37439(9) 0.0309(3) Uani 1 1 d . . . . .
H25 H 0.652543 0.641040 0.341858 0.037 Uiso 1 1 calc R U . . .
C26 C 0.6336(2) 0.46999(19) 0.41248(11) 0.0426(4) Uani 1 1 d . . . . .
H26 H 0.535218 0.475124 0.405684 0.051 Uiso 1 1 calc R U . . .
C27 C 0.7064(2) 0.36499(19) 0.46010(12) 0.0502(5) Uani 1 1 d . . . . .
H27 H 0.657666 0.298994 0.487466 0.060 Uiso 1 1 calc R U . . .
C28 C 0.8501(2) 0.35572(18) 0.46805(12) 0.0508(5) Uani 1 1 d . . . . .
H28 H 0.900926 0.282250 0.500207 0.061 Uiso 1 1 calc R U . . .
C29 C 0.92110(19) 0.45293(16) 0.42940(9) 0.0359(4) Uani 1 1 d . . . . .
H29 H 1.020709 0.445032 0.434529 0.043 Uiso 1 1 calc R U . . .
C30 C 1.11029(15) 0.51327(14) 0.27551(8) 0.0245(3) Uani 1 1 d . . . . .
C31 C 1.03285(19) 0.44766(17) 0.24145(10) 0.0370(4) Uani 1 1 d . . . . .
H31 H 0.936078 0.487221 0.230799 0.044 Uiso 1 1 calc R U . . .
C32 C 1.0963(2) 0.32465(19) 0.22293(12) 0.0509(5) Uani 1 1 d . . . . .
H32 H 1.042906 0.280752 0.199315 0.061 Uiso 1 1 calc R U . . .
C33 C 1.2356(2) 0.26616(17) 0.23856(12) 0.0524(5) Uani 1 1 d . . . . .
H33 H 1.279079 0.182750 0.224890 0.063 Uiso 1 1 calc R U . . .
C34 C 1.3120(2) 0.32806(17) 0.27393(11) 0.0470(5) Uani 1 1 d . . . . .
H34 H 1.407804 0.286689 0.285663 0.056 Uiso 1 1 calc R U . . .
C35 C 1.24946(18) 0.45122(15) 0.29258(9) 0.0345(3) Uani 1 1 d . . . . .
H35 H 1.302757 0.493369 0.317328 0.041 Uiso 1 1 calc R U . . .
C36 C 1.27818(18) 0.65200(18) 0.11746(9) 0.0347(3) Uani 1 1 d . . . . .
H36A H 1.186078 0.658287 0.097216 0.052 Uiso 1 1 calc R U . . .
H36B H 1.311027 0.561984 0.144397 0.052 Uiso 1 1 calc R U . . .
H36C H 1.350365 0.672684 0.076469 0.052 Uiso 1 1 calc R U . . .
C37 C 1.42337(17) 0.75103(17) 0.22809(10) 0.0353(3) Uani 1 1 d . . . . .
H37A H 1.443903 0.663262 0.259466 0.053 Uiso 1 1 calc R U . . .
H37B H 1.412013 0.819203 0.259055 0.053 Uiso 1 1 calc R U . . .
H37C H 1.503486 0.759695 0.189650 0.053 Uiso 1 1 calc R U . . .
C38 C 1.2085(2) 0.94275(18) 0.12794(11) 0.0452(4) Uani 1 1 d . . . . .
H38A H 1.190353 1.007022 0.161820 0.068 Uiso 1 1 calc R U . . .
H38B H 1.121976 0.952484 0.101950 0.068 Uiso 1 1 calc R U . . .
H38C H 1.289501 0.958574 0.091293 0.068 Uiso 1 1 calc R U . . .

loop_
_atom_site_aniso_label
_atom_site_aniso_U_11
_atom_site_aniso_U_22
_atom_site_aniso_U_33
_atom_site_aniso_U_23
_atom_site_aniso_U_13
_atom_site_aniso_U_12
Si1 0.02365(19) 0.01861(17) 0.02075(18) -0.00228(13) -0.00429(14) -0.00496(14)
Si2 0.0272(2) 0.0267(2) 0.02359(19) -0.00870(15) 0.00081(15) -0.00284(16)
Si3 0.02237(19) 0.0273(2) 0.02193(18) -0.00117(14) 0.00005(14) -0.00681(15)
O1 0.0309(5) 0.0202(5) 0.0268(5) -0.0018(4) -0.0094(4) -0.0034(4)
O2 0.0337(6) 0.0344(6) 0.0665(9) -0.0149(6) -0.0195(6) 0.0011(5)
C1 0.0231(6) 0.0231(6) 0.0210(6) -0.0038(5) -0.0025(5) -0.0050(5)
C2 0.0199(6) 0.0234(6) 0.0199(6) -0.0025(5) -0.0032(5) -0.0051(5)
C3 0.0209(6) 0.0220(6) 0.0199(6) -0.0038(5) -0.0034(5) -0.0048(5)
C4 0.0224(6) 0.0218(6) 0.0203(6) -0.0026(5) -0.0035(5) -0.0044(5)
C5 0.0373(8) 0.0317(8) 0.0311(8) -0.0036(6) -0.0108(6) -0.0133(6)
C6 0.0232(7) 0.0251(7) 0.0230(6) -0.0018(5) -0.0032(5) -0.0039(5)
C7 0.0304(7) 0.0224(7) 0.0316(7) -0.0029(6) -0.0088(6) -0.0028(6)
C8 0.0286(7) 0.0239(7) 0.0344(8) -0.0006(6) -0.0087(6) -0.0068(6)
C9 0.0223(6) 0.0225(6) 0.0250(7) -0.0023(5) -0.0024(5) -0.0044(5)
C10 0.0342(8) 0.0305(8) 0.0238(7) -0.0046(6) -0.0030(6) 0.0007(6)
C11 0.0373(8) 0.0307(8) 0.0334(8) -0.0116(6) -0.0038(6) 0.0033(6)
C12 0.0385(9) 0.0226(7) 0.0394(9) -0.0021(6) -0.0093(7) 0.0001(6)
C13 0.0621(11) 0.0278(8) 0.0272(8) 0.0024(6) -0.0108(7) -0.0066(7)
C14 0.0503(10) 0.0262(7) 0.0248(7) -0.0047(6) -0.0058(7) -0.0066(7)
C15 0.0297(7) 0.0272(7) 0.0289(7) 0.0001(6) -0.0067(6) -0.0097(6)
C16 0.0333(8) 0.0289(7) 0.0320(8) 0.0031(6) -0.0111(6) -0.0107(6)
C17 0.0502(10) 0.0377(9) 0.0297(8) 0.0000(7) -0.0137(7) -0.0181(8)
C18 0.0545(11) 0.0473(10) 0.0367(9) -0.0157(8) -0.0006(8) -0.0170(9)
C19 0.0390(10) 0.0670(14) 0.0699(14) -0.0369(11) -0.0052(9) -0.0028(9)
C20 0.0318(9) 0.0540(11) 0.0582(12) -0.0273(9) -0.0126(8) -0.0040(8)
C21 0.0577(11) 0.0392(9) 0.0416(10) -0.0219(8) 0.0087(8) -0.0144(8)
C22 0.0460(10) 0.0394(9) 0.0308(8) -0.0062(7) 0.0104(7) -0.0073(8)
C23 0.0340(9) 0.0593(12) 0.0430(10) -0.0197(9) -0.0058(7) 0.0113(8)
C24 0.0266(7) 0.0226(6) 0.0221(6) -0.0070(5) 0.0030(5) -0.0070(5)
C25 0.0294(8) 0.0348(8) 0.0319(8) -0.0098(6) 0.0003(6) -0.0122(6)
C26 0.0384(9) 0.0492(10) 0.0483(10) -0.0186(8) 0.0100(8) -0.0241(8)
C27 0.0594(12) 0.0362(9) 0.0562(12) -0.0071(8) 0.0199(9) -0.0266(9)
C28 0.0586(12) 0.0303(9) 0.0536(11) 0.0088(8) 0.0079(9) -0.0098(8)
C29 0.0343(8) 0.0295(8) 0.0387(9) 0.0023(7) 0.0014(7) -0.0056(6)
C30 0.0277(7) 0.0215(6) 0.0239(7) -0.0044(5) 0.0052(5) -0.0077(5)
C31 0.0360(9) 0.0385(9) 0.0421(9) -0.0183(7) 0.0075(7) -0.0155(7)
C32 0.0642(13) 0.0438(10) 0.0551(12) -0.0279(9) 0.0192(10) -0.0290(10)
C33 0.0663(13) 0.0245(8) 0.0609(12) -0.0138(8) 0.0285(10) -0.0110(8)
C34 0.0444(10) 0.0275(8) 0.0566(11) -0.0002(8) 0.0116(8) 0.0032(7)
C35 0.0336(8) 0.0261(7) 0.0395(9) -0.0015(6) -0.0004(7) -0.0027(6)
C36 0.0304(8) 0.0477(9) 0.0272(7) -0.0116(7) 0.0005(6) -0.0082(7)
C37 0.0266(8) 0.0426(9) 0.0392(9) -0.0085(7) -0.0034(6) -0.0107(7)
C38 0.0412(10) 0.0377(9) 0.0443(10) 0.0126(8) 0.0078(8) -0.0064(7)

loop_
_atom_type_symbol
_atom_type_description
_atom_type_scat_dispersion_real
_atom_type_scat_dispersion_imag
_atom_type_scat_source
C C 0.0033 0.0016 'International Tables Vol C Tables 4.2.6.8 and 6.1.1.4'
H H 0.0000 0.0000 'International Tables Vol C Tables 4.2.6.8 and 6.1.1.4'
O O 0.0106 0.0060 'International Tables Vol C Tables 4.2.6.8 and 6.1.1.4'
Si Si 0.0817 0.0704 'International Tables Vol C Tables 4.2.6.8 and 6.1.1.4'

loop_
_geom_angle_atom_site_label_1
_geom_angle_atom_site_label_2
_geom_angle_atom_site_label_3
_geom_angle
_geom_angle_site_symmetry_1
_geom_angle_site_symmetry_3
_geom_angle_publ_flag
O1 Si1 C1 112.81(6) . . ?
O1 Si1 C4 117.37(6) . . ?
O1 Si1 C5 102.70(6) . . ?
C1 Si1 C4 95.37(6) . . ?
C5 Si1 C1 117.19(7) . . ?
C5 Si1 C4 112.17(7) . . ?
C21 Si2 C1 106.82(8) . . ?
C22 Si2 C1 114.70(7) . . ?
C22 Si2 C21 106.98(9) . . ?
C23 Si2 C1 109.22(7) . . ?
C23 Si2 C21 107.84(10) . . ?
C23 Si2 C22 110.97(9) . . ?
C36 Si3 C4 113.84(7) . . ?
C36 Si3 C37 110.10(8) . . ?
C36 Si3 C38 108.41(9) . . ?
C37 Si3 C4 108.52(7) . . ?
C37 Si3 C38 109.34(9) . . ?
C38 Si3 C4 106.52(7) . . ?
C6 O1 Si1 130.03(9) . . ?
Si1 C1 Si2 124.44(8) . . ?
C2 C1 Si1 105.09(10) . . ?
C2 C1 Si2 130.45(11) . . ?
C1 C2 C3 116.98(12) . . ?
C1 C2 C24 122.94(12) . . ?
C24 C2 C3 120.08(11) . . ?
C4 C3 C2 116.91(12) . . ?
C4 C3 C30 123.37(12) . . ?
C30 C3 C2 119.72(11) . . ?
Si1 C4 Si3 124.44(8) . . ?
C3 C4 Si1 105.12(10) . . ?
C3 C4 Si3 130.34(11) . . ?
Si1 C5 H5A 109.5 . . ?
Si1 C5 H5B 109.5 . . ?
Si1 C5 H5C 109.5 . . ?
H5A C5 H5B 109.5 . . ?
H5A C5 H5C 109.5 . . ?
H5B C5 H5C 109.5 . . ?
O1 C6 C9 110.28(12) . . ?
C7 C6 O1 121.57(13) . . ?
C7 C6 C9 128.10(13) . . ?
C6 C7 H7 116.6 . . ?
C6 C7 C8 126.72(13) . . ?
C8 C7 H7 116.6 . . ?
O2 C8 C7 122.94(14) . . ?
O2 C8 C15 120.12(14) . . ?
C7 C8 C15 116.93(13) . . ?
C10 C9 C6 119.03(13) . . ?
C14 C9 C6 122.00(13) . . ?
C14 C9 C10 118.81(13) . . ?
C9 C10 H10 119.8 . . ?
C11 C10 C9 120.48(14) . . ?
C11 C10 H10 119.8 . . ?
C10 C11 H11 119.8 . . ?
C12 C11 C10 120.33(15) . . ?
C12 C11 H11 119.8 . . ?
C11 C12 H12 120.2 . . ?
C11 C12 C13 119.57(14) . . ?
C13 C12 H12 120.2 . . ?
C12 C13 H13 119.8 . . ?
C12 C13 C14 120.45(15) . . ?
C14 C13 H13 119.8 . . ?
C9 C14 H14 119.8 . . ?
C13 C14 C9 120.34(14) . . ?
C13 C14 H14 119.8 . . ?
C16 C15 C8 118.87(14) . . ?
C20 C15 C8 122.58(14) . . ?
C20 C15 C16 118.45(15) . . ?
C15 C16 H16 119.6 . . ?
C17 C16 C15 120.73(16) . . ?
C17 C16 H16 119.6 . . ?
C16 C17 H17 120.0 . . ?
C18 C17 C16 120.10(16) . . ?
C18 C17 H17 120.0 . . ?
C17 C18 H18 120.0 . . ?
C17 C18 C19 120.06(17) . . ?
C19 C18 H18 120.0 . . ?
C18 C19 H19 119.9 . . ?
C18 C19 C20 120.11(19) . . ?
C20 C19 H19 119.9 . . ?
C15 C20 H20 119.7 . . ?
C19 C20 C15 120.56(17) . . ?
C19 C20 H20 119.7 . . ?
Si2 C21 H21A 109.5 . . ?
Si2 C21 H21B 109.5 . . ?
Si2 C21 H21C 109.5 . . ?
H21A C21 H21B 109.5 . . ?
H21A C21 H21C 109.5 . . ?
H21B C21 H21C 109.5 . . ?
Si2 C22 H22A 109.5 . . ?
Si2 C22 H22B 109.5 . . ?
Si2 C22 H22C 109.5 . . ?
H22A C22 H22B 109.5 . . ?
H22A C22 H22C 109.5 . . ?
H22B C22 H22C 109.5 . . ?
Si2 C23 H23A 109.5 . . ?
Si2 C23 H23B 109.5 . . ?
Si2 C23 H23C 109.5 . . ?
H23A C23 H23B 109.5 . . ?
H23A C23 H23C 109.5 . . ?
H23B C23 H23C 109.5 . . ?
C25 C24 C2 120.24(13) . . ?
C29 C24 C2 120.95(13) . . ?
C29 C24 C25 118.73(14) . . ?
C24 C25 H25 119.7 . . ?
C26 C25 C24 120.69(16) . . ?
C26 C25 H25 119.7 . . ?
C25 C26 H26 120.0 . . ?
C27 C26 C25 119.99(17) . . ?
C27 C26 H26 120.0 . . ?
C26 C27 H27 120.1 . . ?
C26 C27 C28 119.85(16) . . ?
C28 C27 H27 120.1 . . ?
C27 C28 H28 119.8 . . ?
C27 C28 C29 120.36(18) . . ?
C29 C28 H28 119.8 . . ?
C24 C29 H29 119.8 . . ?
C28 C29 C24 120.32(17) . . ?
C28 C29 H29 119.8 . . ?
C31 C30 C3 121.48(14) . . ?
C35 C30 C3 119.96(13) . . ?
C35 C30 C31 118.52(14) . . ?
C30 C31 H31 119.8 . . ?
C32 C31 C30 120.33(17) . . ?
C32 C31 H31 119.8 . . ?
C31 C32 H32 119.8 . . ?
C33 C32 C31 120.33(18) . . ?
C33 C32 H32 119.8 . . ?
C32 C33 H33 120.0 . . ?
C34 C33 C32 120.02(16) . . ?
C34 C33 H33 120.0 . . ?
C33 C34 H34 120.0 . . ?
C33 C34 C35 120.01(18) . . ?
C35 C34 H34 120.0 . . ?
C30 C35 C34 120.76(17) . . ?
C30 C35 H35 119.6 . . ?
C34 C35 H35 119.6 . . ?
Si3 C36 H36A 109.5 . . ?
Si3 C36 H36B 109.5 . . ?
Si3 C36 H36C 109.5 . . ?
H36A C36 H36B 109.5 . . ?
H36A C36 H36C 109.5 . . ?
H36B C36 H36C 109.5 . . ?
Si3 C37 H37A 109.5 . . ?
Si3 C37 H37B 109.5 . . ?
Si3 C37 H37C 109.5 . . ?
H37A C37 H37B 109.5 . . ?
H37A C37 H37C 109.5 . . ?
H37B C37 H37C 109.5 . . ?
Si3 C38 H38A 109.5 . . ?
Si3 C38 H38B 109.5 . . ?
Si3 C38 H38C 109.5 . . ?
H38A C38 H38B 109.5 . . ?
H38A C38 H38C 109.5 . . ?
H38B C38 H38C 109.5 . . ?

loop_
_geom_bond_atom_site_label_1
_geom_bond_atom_site_label_2
_geom_bond_distance
_geom_bond_site_symmetry_2
_geom_bond_publ_flag
Si1 O1 1.6646(10) . ?
Si1 C1 1.8596(14) . ?
Si1 C4 1.8596(14) . ?
Si1 C5 1.8503(15) . ?
Si2 C1 1.8660(14) . ?
Si2 C21 1.8633(18) . ?
Si2 C22 1.8629(17) . ?
Si2 C23 1.8617(18) . ?
Si3 C4 1.8671(14) . ?
Si3 C36 1.8621(16) . ?
Si3 C37 1.8632(16) . ?
Si3 C38 1.8650(17) . ?
O1 C6 1.3604(17) . ?
O2 C8 1.2170(19) . ?
C1 C2 1.3574(19) . ?
C2 C3 1.5205(18) . ?
C2 C24 1.4853(19) . ?
C3 C4 1.3538(19) . ?
C3 C30 1.4893(19) . ?
C5 H5A 0.9800 . ?
C5 H5B 0.9800 . ?
C5 H5C 0.9800 . ?
C6 C7 1.343(2) . ?
C6 C9 1.4820(19) . ?
C7 H7 0.9500 . ?
C7 C8 1.473(2) . ?
C8 C15 1.500(2) . ?
C9 C10 1.389(2) . ?
C9 C14 1.386(2) . ?
C10 H10 0.9500 . ?
C10 C11 1.382(2) . ?
C11 H11 0.9500 . ?
C11 C12 1.376(2) . ?
C12 H12 0.9500 . ?
C12 C13 1.379(2) . ?
C13 H13 0.9500 . ?
C13 C14 1.382(2) . ?
C14 H14 0.9500 . ?
C15 C16 1.392(2) . ?
C15 C20 1.385(2) . ?
C16 H16 0.9500 . ?
C16 C17 1.381(2) . ?
C17 H17 0.9500 . ?
C17 C18 1.369(3) . ?
C18 H18 0.9500 . ?
C18 C19 1.379(3) . ?
C19 H19 0.9500 . ?
C19 C20 1.383(3) . ?
C20 H20 0.9500 . ?
C21 H21A 0.9800 . ?
C21 H21B 0.9800 . ?
C21 H21C 0.9800 . ?
C22 H22A 0.9800 . ?
C22 H22B 0.9800 . ?
C22 H22C 0.9800 . ?
C23 H23A 0.9800 . ?
C23 H23B 0.9800 . ?
C23 H23C 0.9800 . ?
C24 C25 1.387(2) . ?
C24 C29 1.387(2) . ?
C25 H25 0.9500 . ?
C25 C26 1.386(2) . ?
C26 H26 0.9500 . ?
C26 C27 1.375(3) . ?
C27 H27 0.9500 . ?
C27 C28 1.377(3) . ?
C28 H28 0.9500 . ?
C28 C29 1.385(2) . ?
C29 H29 0.9500 . ?
C30 C31 1.390(2) . ?
C30 C35 1.385(2) . ?
C31 H31 0.9500 . ?
C31 C32 1.388(2) . ?
C32 H32 0.9500 . ?
C32 C33 1.372(3) . ?
C33 H33 0.9500 . ?
C33 C34 1.372(3) . ?
C34 H34 0.9500 . ?
C34 C35 1.389(2) . ?
C35 H35 0.9500 . ?
C36 H36A 0.9800 . ?
C36 H36B 0.9800 . ?
C36 H36C 0.9800 . ?
C37 H37A 0.9800 . ?
C37 H37B 0.9800 . ?
C37 H37C 0.9800 . ?
C38 H38A 0.9800 . ?
C38 H38B 0.9800 . ?
C38 H38C 0.9800 . ?

loop_
_geom_torsion_atom_site_label_1
_geom_torsion_atom_site_label_2
_geom_torsion_atom_site_label_3
_geom_torsion_atom_site_label_4
_geom_torsion
_geom_torsion_site_symmetry_1
_geom_torsion_site_symmetry_2
_geom_torsion_site_symmetry_3
_geom_torsion_site_symmetry_4
_geom_torsion_publ_flag
Si1 O1 C6 C7 -12.9(2) . . . . ?
Si1 O1 C6 C9 169.48(10) . . . . ?
Si1 C1 C2 C3 -1.86(14) . . . . ?
Si1 C1 C2 C24 178.02(11) . . . . ?
Si2 C1 C2 C3 179.71(10) . . . . ?
Si2 C1 C2 C24 -0.4(2) . . . . ?
O1 Si1 C1 Si2 -53.83(10) . . . . ?
O1 Si1 C1 C2 127.62(9) . . . . ?
O1 Si1 C4 Si3 57.31(10) . . . . ?
O1 Si1 C4 C3 -125.97(9) . . . . ?
O1 C6 C7 C8 175.42(14) . . . . ?
O1 C6 C9 C10 -38.14(18) . . . . ?
O1 C6 C9 C14 137.36(15) . . . . ?
O2 C8 C15 C16 -7.5(2) . . . . ?
O2 C8 C15 C20 168.83(17) . . . . ?
C1 Si1 O1 C6 -55.45(13) . . . . ?
C1 Si1 C4 Si3 176.46(8) . . . . ?
C1 Si1 C4 C3 -6.82(10) . . . . ?
C1 C2 C3 C4 -3.74(18) . . . . ?
C1 C2 C3 C30 176.74(12) . . . . ?
C1 C2 C24 C25 60.15(19) . . . . ?
C1 C2 C24 C29 -116.54(16) . . . . ?
C2 C3 C4 Si1 6.98(14) . . . . ?
C2 C3 C4 Si3 -176.56(10) . . . . ?
C2 C3 C30 C31 65.76(18) . . . . ?
C2 C3 C30 C35 -116.62(15) . . . . ?
C2 C24 C25 C26 -174.99(14) . . . . ?
C2 C24 C29 C28 174.19(16) . . . . ?
C3 C2 C24 C25 -119.96(14) . . . . ?
C3 C2 C24 C29 63.34(18) . . . . ?
C3 C30 C31 C32 175.54(15) . . . . ?
C3 C30 C35 C34 -175.63(15) . . . . ?
C4 Si1 O1 C6 53.94(14) . . . . ?
C4 Si1 C1 Si2 -176.55(9) . . . . ?
C4 Si1 C1 C2 4.90(10) . . . . ?
C4 C3 C30 C31 -113.73(17) . . . . ?
C4 C3 C30 C35 63.88(19) . . . . ?
C5 Si1 O1 C6 177.46(12) . . . . ?
C5 Si1 C1 Si2 65.13(11) . . . . ?
C5 Si1 C1 C2 -113.41(11) . . . . ?
C5 Si1 C4 Si3 -61.27(10) . . . . ?
C5 Si1 C4 C3 115.45(10) . . . . ?
C6 C7 C8 O2 -31.1(3) . . . . ?
C6 C7 C8 C15 150.03(15) . . . . ?
C6 C9 C10 C11 176.46(15) . . . . ?
C6 C9 C14 C13 -175.76(16) . . . . ?
C7 C6 C9 C10 144.42(16) . . . . ?
C7 C6 C9 C14 -40.1(2) . . . . ?
C7 C8 C15 C16 171.41(13) . . . . ?
C7 C8 C15 C20 -12.2(2) . . . . ?
C8 C15 C16 C17 176.31(14) . . . . ?
C8 C15 C20 C19 -176.26(19) . . . . ?
C9 C6 C7 C8 -7.4(3) . . . . ?
C9 C10 C11 C12 -1.1(3) . . . . ?
C10 C9 C14 C13 -0.3(2) . . . . ?
C10 C11 C12 C13 0.8(3) . . . . ?
C11 C12 C13 C14 -0.2(3) . . . . ?
C12 C13 C14 C9 0.0(3) . . . . ?
C14 C9 C10 C11 0.8(2) . . . . ?
C15 C16 C17 C18 0.3(2) . . . . ?
C16 C15 C20 C19 0.1(3) . . . . ?
C16 C17 C18 C19 -0.2(3) . . . . ?
C17 C18 C19 C20 0.2(3) . . . . ?
C18 C19 C20 C15 -0.1(3) . . . . ?
C20 C15 C16 C17 -0.2(2) . . . . ?
C21 Si2 C1 Si1 -25.03(12) . . . . ?
C21 Si2 C1 C2 153.13(14) . . . . ?
C22 Si2 C1 Si1 -143.38(10) . . . . ?
C22 Si2 C1 C2 34.78(16) . . . . ?
C23 Si2 C1 Si1 91.34(11) . . . . ?
C23 Si2 C1 C2 -90.50(15) . . . . ?
C24 C2 C3 C4 176.37(12) . . . . ?
C24 C2 C3 C30 -3.15(18) . . . . ?
C24 C25 C26 C27 0.5(3) . . . . ?
C25 C24 C29 C28 -2.6(2) . . . . ?
C25 C26 C27 C28 -2.0(3) . . . . ?
C26 C27 C28 C29 1.2(3) . . . . ?
C27 C28 C29 C24 1.1(3) . . . . ?
C29 C24 C25 C26 1.8(2) . . . . ?
C30 C3 C4 Si1 -173.51(11) . . . . ?
C30 C3 C4 Si3 2.9(2) . . . . ?
C30 C31 C32 C33 0.5(3) . . . . ?
C31 C30 C35 C34 2.1(2) . . . . ?
C31 C32 C33 C34 1.2(3) . . . . ?
C32 C33 C34 C35 -1.3(3) . . . . ?
C33 C34 C35 C30 -0.4(3) . . . . ?
C35 C30 C31 C32 -2.1(2) . . . . ?
C36 Si3 C4 Si1 -153.71(9) . . . . ?
C36 Si3 C4 C3 30.44(16) . . . . ?
C37 Si3 C4 Si1 83.32(10) . . . . ?
C37 Si3 C4 C3 -92.53(14) . . . . ?
C38 Si3 C4 Si1 -34.30(12) . . . . ?
C38 Si3 C4 C3 149.86(14) . . . . ?
